data_4072618
loop_
_publ_author_name
'Voinov, Maxim A.'
'Shevelev, Tikhon G.'
'Rybalova, Tatyana V.'
'Gatilov, Yury V.'
'Pervukhina, Natalie V.'
'Burdukov, Aleksei B.'
'Grigor'ev, Igor A.'

_publ_section_title
;
 \a-Organoelement Nitrones:&#x00A0; Synthesis, Properties, and IR and13C
 NMR Spectral and X-ray Structural Characterization&#x2020;
;
_journal_issue 7
_journal_name_full Organometallics
_journal_page_first 1607
_journal_paper_doi 10.1021/om060883o
_journal_volume 26
_journal_year 2007
_chemical_formula_moiety 'C8 H15 Cl Hg N2 O + 0.5(C H4 O)'
_chemical_formula_sum 'C8.5 H17 Cl Hg N2 O1.5'
_chemical_formula_weight 407.28
_chemical_melting_point 474
_chemical_name_systematic
; 
 1,2,2,5,5-Pentamethyl-4-chloromercurio-2,5-dihydro-1H-imidazole-3-oxide
;
_space_group_IT_number 82
_symmetry_cell_setting tetragonal
_symmetry_space_group_name_Hall 'I -4'
_symmetry_space_group_name_H-M 'I -4'
_atom_sites_solution_hydrogens geom
_atom_sites_solution_primary direct
_atom_sites_solution_secondary difmap
_audit_creation_method SHELXL-97
_cell_angle_alpha 90.00
_cell_angle_beta 90.00
_cell_angle_gamma 90.00
_cell_formula_units_Z 8
_cell_length_a 14.5205(10)
_cell_length_b 14.5205(10)
_cell_length_c 12.3875(11)
_cell_measurement_reflns_used 42
_cell_measurement_temperature 296(2)
_cell_measurement_theta_max 13.09
_cell_measurement_theta_min 11.81
_cell_volume 2611.8(3)
_computing_cell_refinement 'Bruker XSCANS'
_computing_data_collection 'Bruker XSCANS'
_computing_data_reduction 'Bruker SHELXTL'
_computing_molecular_graphics 'Bruker SHELXTL'
_computing_publication_material 'Bruker SHELXTL'
_computing_structure_refinement 'SHELXL-97 (Sheldrick, 1997)'
_computing_structure_solution 'SHELXS-97 (Sheldrick, 1990)'
_diffrn_ambient_temperature 296(2)
_diffrn_measured_fraction_theta_full 0.999
_diffrn_measured_fraction_theta_max 0.999
_diffrn_measurement_device_type 'Bruker P4'
_diffrn_measurement_method '2\q/\w scans'
_diffrn_radiation_monochromator graphite
_diffrn_radiation_source 'sealed tube'
_diffrn_radiation_type MoK\a
_diffrn_radiation_wavelength 0.71073
_diffrn_reflns_av_R_equivalents 0.0184
_diffrn_reflns_av_sigmaI/netI 0.0454
_diffrn_reflns_limit_h_max 20
_diffrn_reflns_limit_h_min 0
_diffrn_reflns_limit_k_max 20
_diffrn_reflns_limit_k_min 0
_diffrn_reflns_limit_l_max 17
_diffrn_reflns_limit_l_min 0
_diffrn_reflns_number 2140
_diffrn_reflns_theta_full 30.00
_diffrn_reflns_theta_max 30.00
_diffrn_reflns_theta_min 2.16
_diffrn_standards_decay_% 10.93
_diffrn_standards_interval_count 97
_diffrn_standards_number 3
_exptl_absorpt_coefficient_mu 11.968
_exptl_absorpt_correction_T_max 0.9256
_exptl_absorpt_correction_T_min 0.4247
_exptl_absorpt_correction_type empirical
_exptl_crystal_colour colorless
_exptl_crystal_density_diffrn 2.071
_exptl_crystal_density_method 'not measured'
_exptl_crystal_description prism
_exptl_crystal_F_000 1528
_exptl_crystal_size_max 0.50
_exptl_crystal_size_mid 0.28
_exptl_crystal_size_min 0.16
_refine_diff_density_max 1.171
_refine_diff_density_min -0.714
_refine_diff_density_rms 0.169
_refine_ls_abs_structure_details 'Flack H D (1983), Acta Cryst. A39, 876-881'
_refine_ls_abs_structure_Flack -0.05(2)
_refine_ls_extinction_coef 0.00091(12)
_refine_ls_extinction_expression Fc^*^=kFc[1+0.001xFc^2^\l^3^/sin(2\q)]^-1/4^
_refine_ls_extinction_method SHELXL
_refine_ls_goodness_of_fit_ref 1.034
_refine_ls_hydrogen_treatment constr
_refine_ls_matrix_type full
_refine_ls_number_parameters 137
_refine_ls_number_reflns 2130
_refine_ls_number_restraints 0
_refine_ls_restrained_S_all 1.034
_refine_ls_R_factor_all 0.0490
_refine_ls_R_factor_gt 0.0400
_refine_ls_shift/su_max 0.064
_refine_ls_shift/su_mean 0.005
_refine_ls_structure_factor_coef Fsqd
_refine_ls_weighting_details 'calc w=1/[\s^2^(Fo^2^)+(0.0563P)^2^+3.0798P] where P=(Fo^2^+2Fc^2^)/3'
_refine_ls_weighting_scheme calc
_refine_ls_wR_factor_gt 0.0934
_refine_ls_wR_factor_ref 0.0987
_reflns_number_gt 1877
_reflns_number_total 2130
_reflns_threshold_expression >2sigma(I)
_cod_data_source_file om060883osi20060926_012331.cif
_cod_data_source_block compound_2d_Voinov
_cod_depositor_comments
;
The following automatic conversions were performed:
'_atom_site_symetry_multiplicity' tag replaced with
'_atom_site_symmetry_multiplicity'.

Automatic conversion script
Id: cif_correct_tags 1440 2010-10-19 06:21:57Z saulius 

The following automatic conversions were performed:

'_symmetry_cell_setting' value 'Tetragonal' changed to 'tetragonal'
according to /home/saulius/struct/CIF-dictionaries/cif_core.dic
dictionary named 'cif_core.dic' version 2.4.1 from 2010-06-29.

Automatic conversion script
Id: cif_fix_values 1715 2011-07-08 13:25:40Z adriana 
;
_cod_original_formula_sum 'C8.50 H17 Cl Hg N2 O1.50'
_cod_database_code 4072618

loop_
_symmetry_equiv_pos_as_xyz
'x, y, z'
'-x, -y, z'
'y, -x, -z'
'-y, x, -z'
'x+1/2, y+1/2, z+1/2'
'-x+1/2, -y+1/2, z+1/2'
'y+1/2, -x+1/2, -z+1/2'
'-y+1/2, x+1/2, -z+1/2'

loop_
_atom_site_label
_atom_site_type_symbol
_atom_site_fract_x
_atom_site_fract_y
_atom_site_fract_z
_atom_site_U_iso_or_equiv
_atom_site_adp_type
_atom_site_occupancy
_atom_site_symmetry_multiplicity
_atom_site_calc_flag
_atom_site_refinement_flags
Hg1 Hg 1.11218(3) 0.11560(3) 0.10019(3) 0.04214(14) Uani 1 1 d .
Cl1 Cl 1.2655(2) 0.0991(3) 0.0469(3) 0.0602(8) Uani 1 1 d .
O1 O 0.8954(6) 0.0588(5) 0.0920(6) 0.0455(17) Uani 1 1 d .
N1 N 0.8904(8) 0.2182(11) 0.3030(11) 0.074(4) Uani 1 1 d .
C2 C 0.8438(8) 0.1448(9) 0.2472(9) 0.049(3) Uani 1 1 d .
N3 N 0.9171(6) 0.1158(7) 0.1689(7) 0.044(2) Uani 1 1 d .
C4 C 0.9959(8) 0.1496(9) 0.1858(8) 0.045(2) Uani 1 1 d .
C5 C 0.9913(9) 0.2144(9) 0.2825(9) 0.050(3) Uani 1 1 d .
C6 C 0.8604(11) 0.2465(13) 0.4103(12) 0.075(5) Uani 1 1 d .
H6A H 0.7943 0.2479 0.4128 0.112 Uiso 1 1 calc R
H6B H 0.8841 0.3068 0.4260 0.112 Uiso 1 1 calc R
H6C H 0.8830 0.2035 0.4629 0.112 Uiso 1 1 calc R
C7 C 0.7620(10) 0.1860(12) 0.1874(14) 0.072(4) Uani 1 1 d .
H7A H 0.7153 0.2032 0.2384 0.108 Uiso 1 1 calc R
H7B H 0.7374 0.1412 0.1381 0.108 Uiso 1 1 calc R
H7C H 0.7816 0.2394 0.1480 0.108 Uiso 1 1 calc R
C8 C 0.8179(15) 0.0606(11) 0.3094(15) 0.083(6) Uani 1 1 d .
H8A H 0.7699 0.0755 0.3597 0.125 Uiso 1 1 calc R
H8B H 0.8707 0.0382 0.3479 0.125 Uiso 1 1 calc R
H8C H 0.7965 0.0140 0.2604 0.125 Uiso 1 1 calc R
C9 C 1.0227(13) 0.3127(12) 0.2506(14) 0.078(5) Uani 1 1 d .
H9A H 1.0875 0.3124 0.2355 0.117 Uiso 1 1 calc R
H9B H 1.0102 0.3544 0.3089 0.117 Uiso 1 1 calc R
H9C H 0.9896 0.3323 0.1874 0.117 Uiso 1 1 calc R
C10 C 1.0517(12) 0.1759(13) 0.3742(12) 0.074(4) Uani 1 1 d .
H10A H 1.0323 0.1145 0.3914 0.111 Uiso 1 1 calc R
H10B H 1.0457 0.2144 0.4368 0.111 Uiso 1 1 calc R
H10C H 1.1149 0.1750 0.3514 0.111 Uiso 1 1 calc R
C1S C 0.507(6) 0.043(5) 0.092(6) 0.20(4) Uani 0.25 1 d P
O1S O 0.526(8) -0.028(14) 0.007(9) 0.37(9) Uani 0.25 1 d P
C2S C 0.526(8) -0.028(14) 0.007(9) 0.37(9) Uani 0.25 1 d P
O2S O 0.507(6) 0.043(5) 0.092(6) 0.20(4) Uani 0.25 1 d P

loop_
_atom_site_aniso_label
_atom_site_aniso_U_11
_atom_site_aniso_U_22
_atom_site_aniso_U_33
_atom_site_aniso_U_23
_atom_site_aniso_U_13
_atom_site_aniso_U_12
Hg1 0.0387(2) 0.0465(3) 0.0413(2) -0.00820(18) 0.00375(17) 0.00213(18)
Cl1 0.0389(13) 0.070(2) 0.072(2) -0.0107(17) 0.0073(14) -0.0030(14)
O1 0.065(5) 0.045(4) 0.027(3) -0.010(3) -0.006(4) 0.001(4)
N1 0.048(6) 0.106(10) 0.069(7) -0.057(8) 0.010(5) 0.004(6)
C2 0.040(6) 0.064(7) 0.044(5) -0.009(5) 0.010(5) 0.007(5)
N3 0.043(4) 0.046(5) 0.043(5) -0.007(4) 0.001(4) 0.009(4)
C4 0.045(5) 0.057(6) 0.032(5) -0.017(5) -0.004(4) 0.001(5)
C5 0.047(6) 0.063(7) 0.039(5) -0.023(5) -0.001(5) 0.003(5)
C6 0.069(9) 0.095(12) 0.060(8) -0.033(9) 0.020(7) 0.009(8)
C7 0.054(7) 0.093(11) 0.069(9) 0.001(8) 0.023(7) 0.021(7)
C8 0.118(15) 0.057(8) 0.075(10) 0.010(8) 0.044(11) 0.016(9)
C9 0.076(10) 0.080(10) 0.079(11) -0.032(9) 0.009(9) 0.008(9)
C10 0.076(10) 0.099(13) 0.046(8) -0.015(7) -0.009(7) 0.002(9)
C1S 0.21(7) 0.18(6) 0.20(6) 0.02(5) 0.01(6) 0.14(6)
O1S 0.20(11) 0.7(3) 0.21(7) -0.06(16) -0.03(8) 0.24(13)
C2S 0.20(11) 0.7(3) 0.21(7) -0.06(16) -0.03(8) 0.24(13)
O2S 0.21(7) 0.18(6) 0.20(6) 0.02(5) 0.01(6) 0.14(6)

loop_
_atom_type_symbol
_atom_type_description
_atom_type_scat_dispersion_real
_atom_type_scat_dispersion_imag
_atom_type_scat_source
C C 0.0033 0.0016 'International Tables Vol C Tables 4.2.6.8 and 6.1.1.4'
H H 0.0000 0.0000 'International Tables Vol C Tables 4.2.6.8 and 6.1.1.4'
N N 0.0061 0.0033 'International Tables Vol C Tables 4.2.6.8 and 6.1.1.4'
O O 0.0106 0.0060 'International Tables Vol C Tables 4.2.6.8 and 6.1.1.4'
Cl Cl 0.1484 0.1585 'International Tables Vol C Tables 4.2.6.8 and 6.1.1.4'
Hg Hg -2.3894 9.2266 'International Tables Vol C Tables 4.2.6.8 and 6.1.1.4'

loop_
_geom_angle_atom_site_label_1
_geom_angle_atom_site_label_2
_geom_angle_atom_site_label_3
_geom_angle
_geom_angle_site_symmetry_1
_geom_angle_site_symmetry_3
C4 Hg1 Cl1 162.7(3) . .
C4 Hg1 O1 104.5(3) . 3_665
Cl1 Hg1 O1 91.14(19) . 3_665
C4 Hg1 O1 103.0(4) . 2_755
Cl1 Hg1 O1 85.9(2) . 2_755
O1 Hg1 O1 83.4(3) 3_665 2_755
N3 O1 Hg1 120.9(6) . 4_645
N3 O1 Hg1 128.1(6) . 2_755
Hg1 O1 Hg1 110.1(3) 4_645 2_755
C2 N1 C6 120.4(13) . .
C2 N1 C5 110.7(9) . .
C6 N1 C5 117.4(12) . .
N1 C2 C8 118.5(14) . .
N1 C2 N3 100.6(9) . .
C8 C2 N3 106.4(11) . .
N1 C2 C7 108.0(13) . .
C8 C2 C7 112.1(14) . .
N3 C2 C7 110.4(10) . .
C4 N3 O1 126.1(9) . .
C4 N3 C2 115.2(10) . .
O1 N3 C2 118.7(9) . .
N3 C4 C5 109.3(10) . .
N3 C4 Hg1 124.4(8) . .
C5 C4 Hg1 126.2(8) . .
N1 C5 C4 101.6(10) . .
N1 C5 C10 116.7(13) . .
C4 C5 C10 109.3(11) . .
N1 C5 C9 107.3(12) . .
C4 C5 C9 110.8(11) . .
C10 C5 C9 110.8(12) . .
C2S C1S O1S 0(10) 2_655 2_655
C2S C1S O2S 76(10) 2_655 2_655
O1S C1S O2S 76(10) 2_655 2_655
C2S C1S C1S 76(10) 2_655 2_655
O1S C1S C1S 76(10) 2_655 2_655
O2S C1S C1S 0(10) 2_655 2_655
C2S C1S O1S 47(10) 2_655 .
O1S C1S O1S 47(10) 2_655 .
O2S C1S O1S 50(7) 2_655 .
C1S C1S O1S 50(7) 2_655 .
C2S O1S O1S 0(10) 2_655 2_655
C2S O1S O2S 82(7) 2_655 2_655
O1S O1S O2S 82(7) 2_655 2_655
C2S O1S C1S 82(7) 2_655 2_655
O1S O1S C1S 82(7) 2_655 2_655
O2S O1S C1S 0(10) 2_655 2_655
C2S O1S C1S 51(10) 2_655 .
O1S O1S C1S 51(10) 2_655 .
O2S O1S C1S 55(9) 2_655 .
C1S O1S C1S 55(9) 2_655 .

loop_
_geom_bond_atom_site_label_1
_geom_bond_atom_site_label_2
_geom_bond_distance
_geom_bond_site_symmetry_2
Hg1 C4 2.054(11) .
Hg1 Cl1 2.335(3) .
Hg1 O1 2.509(8) 3_665
Hg1 O1 2.536(8) 2_755
O1 N3 1.301(12) .
O1 Hg1 2.509(8) 4_645
O1 Hg1 2.536(8) 2_755
N1 C2 1.440(17) .
N1 C6 1.458(16) .
N1 C5 1.488(17) .
C2 C8 1.49(2) .
C2 N3 1.501(13) .
C2 C7 1.52(2) .
N3 C4 1.262(15) .
C4 C5 1.524(14) .
C5 C10 1.54(2) .
C5 C9 1.55(2) .
C1S C2S 1.18(15) 2_655
C1S O1S 1.18(15) 2_655
C1S O2S 1.26(16) 2_655
C1S C1S 1.26(16) 2_655
C1S O1S 1.50(14) .
O1S C2S 1.1(2) 2_655
O1S O1S 1.1(2) 2_655
O1S O2S 1.18(15) 2_655
O1S C1S 1.18(15) 2_655

loop_
_geom_hbond_atom_site_label_D
_geom_hbond_atom_site_label_H
_geom_hbond_atom_site_label_A
_geom_hbond_distance_DH
_geom_hbond_distance_HA
_geom_hbond_distance_DA
_geom_hbond_angle_DHA
_geom_hbond_site_symmetry_A
C6 H6A Cl1 0.96 2.88 3.835(16) 170.4 7_565
